data_7058655
loop_
_publ_author_name
'Koz\'a\<cek, Pavel'
'Dost\'al, Libor'
'R\%u\<zi\<cka, Ale\<s'
'C\'isa\<rov\'a, Ivana'
'\<Cerno\<sek, Zden\<ek'
'Erben, Milan'

_publ_section_title
;
 Synthesis and coordination properties of new \s2,\l3-P/N switchable
 chelators based on [1,2,3]-diazaphosphole
;
_journal_issue 34
_journal_name_full 'New Journal of Chemistry'
_journal_page_first 13388
_journal_paper_doi 10.1039/C9NJ03146D
_journal_volume 43
_journal_year 2019
_chemical_formula_moiety 'C16 H22 N4 O4 P2 Si W'
_chemical_formula_sum 'C16 H22 N4 O4 P2 Si W'
_chemical_formula_weight 608.25
_space_group_crystal_system monoclinic
_space_group_IT_number 14
_space_group_name_Hall '-P 2yn'
_space_group_name_H-M_alt 'P 1 21/n 1'
_symmetry_space_group_name_Hall '-P 2yn'
_symmetry_space_group_name_H-M 'P 1 21/n 1'
_atom_sites_solution_hydrogens geom
_audit_creation_method SHELXL-2013
_audit_update_record
;
2019-06-05 deposited with the CCDC.    2019-07-23 downloaded from the CCDC.
;
_cell_angle_alpha 90
_cell_angle_beta 98.210(5)
_cell_angle_gamma 90
_cell_formula_units_Z 4
_cell_length_a 8.8502(12)
_cell_length_b 9.8645(17)
_cell_length_c 26.010(5)
_cell_measurement_reflns_used 56894
_cell_measurement_temperature 150(2)
_cell_measurement_theta_max 27.5
_cell_measurement_theta_min 1
_cell_volume 2247.5(7)
_computing_cell_refinement 'APEX3 v2016.5-0 (Bruker AXS)'
_computing_data_collection 'Bruker Instrument Service vV6.2.3'
_computing_data_reduction 'SAINT V8.37A (Bruker AXS Inc., 2015)'
_computing_molecular_graphics 'Platon (Spek, 2009)'
_computing_publication_material 'Platon (Spek, 2009)'
_computing_structure_refinement 'SHELXL-2014/7 (Sheldrick, 2014)'
_computing_structure_solution 'XT, VERSION 2014/5'
_diffrn_ambient_temperature 150(2)
_diffrn_detector_area_resol_mean 10.4167
_diffrn_measured_fraction_theta_full 0.998
_diffrn_measured_fraction_theta_max 0.994
_diffrn_measurement_device_type 'Bruker D8 - Venture'
_diffrn_measurement_method '\f and \w scans to fill the Ewald sphere'
_diffrn_radiation_type MoK\a
_diffrn_radiation_wavelength 0.71073
_diffrn_reflns_av_R_equivalents 0.1560
_diffrn_reflns_av_unetI/netI 0.0734
_diffrn_reflns_Laue_measured_fraction_full 0.998
_diffrn_reflns_Laue_measured_fraction_max 0.994
_diffrn_reflns_limit_h_max 10
_diffrn_reflns_limit_h_min -11
_diffrn_reflns_limit_k_max 12
_diffrn_reflns_limit_k_min -12
_diffrn_reflns_limit_l_max 33
_diffrn_reflns_limit_l_min -33
_diffrn_reflns_number 56894
_diffrn_reflns_point_group_measured_fraction_full 0.998
_diffrn_reflns_point_group_measured_fraction_max 0.994
_diffrn_reflns_theta_full 25.242
_diffrn_reflns_theta_max 27.627
_diffrn_reflns_theta_min 2.211
_diffrn_source 'sealed X-ray tube'
_exptl_absorpt_coefficient_mu 5.364
_exptl_absorpt_correction_T_max 0.7456
_exptl_absorpt_correction_T_min 0.4073
_exptl_absorpt_correction_type multi-scan
_exptl_absorpt_process_details
;
SADABS-2016/2 - Bruker AXS area detector
scaling and absorption correction
;
_exptl_crystal_colour yellow
_exptl_crystal_density_diffrn 1.798
_exptl_crystal_description block
_exptl_crystal_F_000 1184
_exptl_crystal_size_max 0.183
_exptl_crystal_size_mid 0.154
_exptl_crystal_size_min 0.144
_refine_diff_density_max 1.583
_refine_diff_density_min -3.133
_refine_diff_density_rms 0.197
_refine_ls_extinction_method none
_refine_ls_goodness_of_fit_ref 1.016
_refine_ls_hydrogen_treatment constr
_refine_ls_matrix_type full
_refine_ls_number_parameters 253
_refine_ls_number_reflns 5206
_refine_ls_number_restraints 0
_refine_ls_restrained_S_all 1.016
_refine_ls_R_factor_all 0.0757
_refine_ls_R_factor_gt 0.0466
_refine_ls_shift/su_max 0.001
_refine_ls_shift/su_mean 0.000
_refine_ls_structure_factor_coef Fsqd
_refine_ls_weighting_details 'w=1/[\s^2^(Fo^2^)+(0.0430P)^2^+6.6287P] where P=(Fo^2^+2Fc^2^)/3'
_refine_ls_weighting_scheme calc
_refine_ls_wR_factor_gt 0.0913
_refine_ls_wR_factor_ref 0.1009
_reflns_Friedel_coverage 0.000
_reflns_number_gt 3978
_reflns_number_total 5206
_reflns_threshold_expression 'I > 2\s(I)'
_cod_data_source_file c9nj03146d1.cif
_cod_data_source_block me180108W1_10
_cod_depositor_comments 'Adding full bibliography for 7058649--7058656.cif.'
_cod_original_cell_volume 2247.5(6)
_cod_database_code 7058655
_shelx_space_group_comment
;
The symmetry employed for this shelxl refinement is uniquely defined
by the following loop, which should always be used as a source of
symmetry information in preference to the above space-group names.
They are only intended as comments.
;
_exptl_absorpt_special_details
;
The ratio of minimum to maximum
apparent transmission was 0.546
;
_shelxl_version_number 2013-4

loop_
_space_group_symop_operation_xyz
'x, y, z'
'-x+1/2, y+1/2, -z+1/2'
'-x, -y, -z'
'x-1/2, -y-1/2, z-1/2'

loop_
_atom_site_label
_atom_site_type_symbol
_atom_site_fract_x
_atom_site_fract_y
_atom_site_fract_z
_atom_site_U_iso_or_equiv
_atom_site_adp_type
_atom_site_occupancy
_atom_site_site_symmetry_order
_atom_site_calc_flag
_atom_site_refinement_flags_posn
_atom_site_refinement_flags_adp
W1 W 0.72914(3) 0.48629(2) 0.68812(2) 0.01843(9) Uani 1 1 d . .
C6 C 1.0821(7) 0.3219(6) 0.5724(2) 0.0212(13) Uani 1 1 d . .
N3 N 0.8569(6) 0.2543(5) 0.59116(19) 0.0200(11) Uani 1 1 d . .
Si1 Si 0.70301(19) 0.14160(17) 0.57626(7) 0.0202(4) Uani 1 1 d . .
P2 P 0.89069(18) 0.39155(16) 0.62975(6) 0.0200(3) Uani 1 1 d . .
P1 P 0.57183(18) 0.28431(16) 0.67141(6) 0.0201(3) Uani 1 1 d . .
C7 C 1.0593(7) 0.4198(6) 0.6097(2) 0.0214(13) Uani 1 1 d . .
N4 N 0.9715(6) 0.2297(5) 0.5619(2) 0.0239(12) Uani 1 1 d . .
O4 O 0.9546(6) 0.3706(5) 0.7846(2) 0.0452(14) Uani 1 1 d . .
C10 C 1.1705(8) 0.5329(7) 0.6276(3) 0.0377(18) Uani 1 1 d . .
H10A H 1.1293 0.5882 0.6537 0.057 Uiso 1 1 calc R U
H10B H 1.1854 0.5898 0.5979 0.057 Uiso 1 1 calc R U
H10C H 1.2685 0.4939 0.6429 0.057 Uiso 1 1 calc R U
N2 N 0.4621(6) 0.0816(5) 0.6167(2) 0.0218(11) Uani 1 1 d . .
C9 C 1.1960(10) 0.4012(11) 0.4954(4) 0.064(3) Uani 1 1 d . .
H9A H 1.2857 0.3916 0.4776 0.096 Uiso 1 1 calc R U
H9B H 1.1854 0.4961 0.5055 0.096 Uiso 1 1 calc R U
H9C H 1.1045 0.3731 0.4721 0.096 Uiso 1 1 calc R U
N1 N 0.5839(6) 0.1710(5) 0.6236(2) 0.0207(11) Uani 1 1 d . .
C8 C 1.2150(7) 0.3128(7) 0.5435(3) 0.0309(16) Uani 1 1 d . .
H8A H 1.2283 0.2174 0.5332 0.037 Uiso 1 1 calc R U
H8B H 1.3085 0.3406 0.5666 0.037 Uiso 1 1 calc R U
O3 O 0.5384(7) 0.5929(5) 0.7727(2) 0.0537(17) Uani 1 1 d . .
C1 C 0.3669(7) 0.1089(6) 0.6499(2) 0.0203(13) Uani 1 1 d . .
O2 O 0.9030(6) 0.7639(5) 0.69022(19) 0.0361(12) Uani 1 1 d . .
C2 C 0.4045(7) 0.2211(6) 0.6842(2) 0.0235(14) Uani 1 1 d . .
C4 C 0.2070(8) -0.0873(8) 0.6098(3) 0.043(2) Uani 1 1 d . .
H4A H 0.1133 -0.1380 0.6126 0.064 Uiso 1 1 calc R U
H4B H 0.2947 -0.1489 0.6154 0.064 Uiso 1 1 calc R U
H4C H 0.2002 -0.0468 0.5751 0.064 Uiso 1 1 calc R U
C3 C 0.2269(8) 0.0233(6) 0.6503(3) 0.0277(15) Uani 1 1 d . .
H3A H 0.1361 0.0829 0.6449 0.033 Uiso 1 1 calc R U
H3B H 0.2311 -0.0188 0.6850 0.033 Uiso 1 1 calc R U
O1 O 0.5132(6) 0.6318(7) 0.5966(2) 0.0571(17) Uani 1 1 d . .
C5 C 0.3080(8) 0.2683(8) 0.7240(3) 0.0322(16) Uani 1 1 d . .
H5A H 0.3567 0.3466 0.7427 0.048 Uiso 1 1 calc R U
H5B H 0.2978 0.1947 0.7486 0.048 Uiso 1 1 calc R U
H5C H 0.2066 0.2943 0.7065 0.048 Uiso 1 1 calc R U
C15 C 0.6053(8) 0.5547(6) 0.7412(3) 0.0277(15) Uani 1 1 d . .
C14 C 0.8451(7) 0.6639(7) 0.6910(2) 0.0226(14) Uani 1 1 d . .
C13 C 0.5887(8) 0.5766(8) 0.6289(3) 0.0329(17) Uani 1 1 d . .
C16 C 0.8736(8) 0.4095(6) 0.7494(3) 0.0252(15) Uani 1 1 d . .
C11 C 0.5993(8) 0.1874(8) 0.5126(3) 0.0363(18) Uani 1 1 d . .
H11A H 0.5132 0.1253 0.5036 0.054 Uiso 1 1 calc R U
H11B H 0.6682 0.1809 0.4863 0.054 Uiso 1 1 calc R U
H11C H 0.5613 0.2805 0.5137 0.054 Uiso 1 1 calc R U
C12 C 0.7721(9) -0.0342(7) 0.5824(3) 0.0366(18) Uani 1 1 d . .
H12A H 0.6859 -0.0965 0.5740 0.055 Uiso 1 1 calc R U
H12B H 0.8210 -0.0505 0.6181 0.055 Uiso 1 1 calc R U
H12C H 0.8463 -0.0494 0.5584 0.055 Uiso 1 1 calc R U

loop_
_atom_site_aniso_label
_atom_site_aniso_U_11
_atom_site_aniso_U_22
_atom_site_aniso_U_33
_atom_site_aniso_U_23
_atom_site_aniso_U_13
_atom_site_aniso_U_12
W1 0.02153(15) 0.01402(13) 0.02059(14) -0.00020(11) 0.00592(9) -0.00008(11)
C6 0.015(3) 0.022(3) 0.027(4) 0.005(3) 0.006(3) 0.006(2)
N3 0.019(3) 0.019(3) 0.023(3) -0.003(2) 0.010(2) -0.002(2)
Si1 0.0186(9) 0.0232(9) 0.0190(9) -0.0036(7) 0.0036(7) -0.0005(7)
P2 0.0189(8) 0.0183(8) 0.0236(9) -0.0017(6) 0.0061(7) -0.0016(6)
P1 0.0202(8) 0.0216(8) 0.0196(9) -0.0016(6) 0.0061(7) -0.0021(6)
C7 0.020(3) 0.021(3) 0.025(4) 0.002(3) 0.007(3) 0.000(3)
N4 0.022(3) 0.028(3) 0.024(3) -0.002(2) 0.011(2) 0.002(2)
O4 0.061(4) 0.031(3) 0.037(3) 0.002(2) -0.018(3) 0.001(3)
C10 0.028(4) 0.028(4) 0.059(5) -0.006(4) 0.013(4) -0.005(3)
N2 0.021(3) 0.017(3) 0.027(3) 0.000(2) 0.003(2) -0.006(2)
C9 0.056(6) 0.083(7) 0.061(6) 0.041(5) 0.039(5) 0.032(5)
N1 0.020(3) 0.021(3) 0.022(3) -0.001(2) 0.007(2) -0.002(2)
C8 0.021(4) 0.035(4) 0.040(4) 0.004(3) 0.014(3) 0.003(3)
O3 0.078(4) 0.030(3) 0.064(4) -0.005(3) 0.048(4) 0.000(3)
C1 0.022(3) 0.017(3) 0.022(3) 0.005(2) 0.002(3) 0.000(2)
O2 0.049(3) 0.021(3) 0.038(3) 0.000(2) 0.007(2) -0.013(2)
C2 0.026(4) 0.025(3) 0.021(3) 0.004(3) 0.006(3) 0.003(3)
C4 0.027(4) 0.031(4) 0.072(6) -0.008(4) 0.012(4) -0.008(3)
C3 0.024(3) 0.025(3) 0.035(4) 0.004(3) 0.006(3) -0.005(3)
O1 0.039(3) 0.081(5) 0.050(4) 0.036(3) 0.005(3) 0.012(3)
C5 0.025(4) 0.045(4) 0.028(4) -0.001(3) 0.010(3) -0.004(3)
C15 0.029(4) 0.018(3) 0.038(4) 0.001(3) 0.014(3) -0.001(3)
C14 0.027(4) 0.025(4) 0.017(3) 0.002(3) 0.006(3) 0.002(3)
C13 0.021(4) 0.042(4) 0.037(4) 0.006(3) 0.010(3) -0.002(3)
C16 0.034(4) 0.013(3) 0.028(4) -0.001(3) 0.003(3) -0.004(3)
C11 0.031(4) 0.056(5) 0.023(4) -0.002(3) 0.004(3) -0.002(4)
C12 0.036(4) 0.028(4) 0.046(5) -0.002(3) 0.007(4) 0.009(3)

loop_
_atom_type_symbol
_atom_type_description
_atom_type_scat_dispersion_real
_atom_type_scat_dispersion_imag
_atom_type_scat_source
C C 0.0033 0.0016 'International Tables Vol C Tables 4.2.6.8 and 6.1.1.4'
H H 0.0000 0.0000 'International Tables Vol C Tables 4.2.6.8 and 6.1.1.4'
N N 0.0061 0.0033 'International Tables Vol C Tables 4.2.6.8 and 6.1.1.4'
O O 0.0106 0.0060 'International Tables Vol C Tables 4.2.6.8 and 6.1.1.4'
P P 0.1023 0.0942 'International Tables Vol C Tables 4.2.6.8 and 6.1.1.4'
W W -0.8490 6.8722 'International Tables Vol C Tables 4.2.6.8 and 6.1.1.4'
Si Si 0.0817 0.0704 'International Tables Vol C Tables 4.2.6.8 and 6.1.1.4'

loop_
_geom_angle_atom_site_label_1
_geom_angle_atom_site_label_2
_geom_angle_atom_site_label_3
_geom_angle
C15 W1 C14 90.4(3)
C15 W1 C13 92.3(3)
C14 W1 C13 84.3(3)
C15 W1 C16 86.0(3)
C14 W1 C16 92.0(2)
C13 W1 C16 175.9(3)
C15 W1 P2 175.1(2)
C14 W1 P2 90.91(18)
C13 W1 P2 92.6(2)
C16 W1 P2 89.21(19)
C15 W1 P1 92.51(19)
C14 W1 P1 171.17(18)
C13 W1 P1 87.2(2)
C16 W1 P1 96.55(18)
P2 W1 P1 86.90(5)
N4 C6 C7 115.9(5)
N4 C6 C8 117.7(6)
C7 C6 C8 126.4(6)
N4 N3 P2 112.9(4)
N4 N3 Si1 112.1(4)
P2 N3 Si1 134.8(3)
N3 Si1 N1 105.4(2)
N3 Si1 C11 108.4(3)
N1 Si1 C11 108.7(3)
N3 Si1 C12 109.9(3)
N1 Si1 C12 108.7(3)
C11 Si1 C12 115.4(4)
C7 P2 N3 92.2(3)
C7 P2 W1 139.9(2)
N3 P2 W1 127.86(18)
C2 P1 N1 92.9(3)
C2 P1 W1 139.9(2)
N1 P1 W1 125.42(19)
C6 C7 C10 124.6(6)
C6 C7 P2 108.9(5)
C10 C7 P2 126.5(5)
C6 N4 N3 110.1(5)
C7 C10 H10A 109.5
C7 C10 H10B 109.5
H10A C10 H10B 109.5
C7 C10 H10C 109.5
H10A C10 H10C 109.5
H10B C10 H10C 109.5
C1 N2 N1 110.1(5)
C8 C9 H9A 109.5
C8 C9 H9B 109.5
H9A C9 H9B 109.5
C8 C9 H9C 109.5
H9A C9 H9C 109.5
H9B C9 H9C 109.5
N2 N1 P1 112.8(4)
N2 N1 Si1 109.7(4)
P1 N1 Si1 137.2(3)
C6 C8 C9 112.4(6)
C6 C8 H8A 109.1
C9 C8 H8A 109.1
C6 C8 H8B 109.1
C9 C8 H8B 109.1
H8A C8 H8B 107.9
N2 C1 C2 117.0(6)
N2 C1 C3 119.7(6)
C2 C1 C3 123.3(6)
C1 C2 C5 124.3(6)
C1 C2 P1 107.2(5)
C5 C2 P1 128.5(5)
C3 C4 H4A 109.5
C3 C4 H4B 109.5
H4A C4 H4B 109.5
C3 C4 H4C 109.5
H4A C4 H4C 109.5
H4B C4 H4C 109.5
C1 C3 C4 114.6(6)
C1 C3 H3A 108.6
C4 C3 H3A 108.6
C1 C3 H3B 108.6
C4 C3 H3B 108.6
H3A C3 H3B 107.6
C2 C5 H5A 109.5
C2 C5 H5B 109.5
H5A C5 H5B 109.5
C2 C5 H5C 109.5
H5A C5 H5C 109.5
H5B C5 H5C 109.5
O3 C15 W1 177.9(7)
O2 C14 W1 175.9(6)
O1 C13 W1 177.2(7)
O4 C16 W1 177.7(6)
Si1 C11 H11A 109.5
Si1 C11 H11B 109.5
H11A C11 H11B 109.5
Si1 C11 H11C 109.5
H11A C11 H11C 109.5
H11B C11 H11C 109.5
Si1 C12 H12A 109.5
Si1 C12 H12B 109.5
H12A C12 H12B 109.5
Si1 C12 H12C 109.5
H12A C12 H12C 109.5
H12B C12 H12C 109.5

loop_
_geom_bond_atom_site_label_1
_geom_bond_atom_site_label_2
_geom_bond_distance
W1 C15 1.999(7)
W1 C14 2.027(7)
W1 C13 2.041(8)
W1 C16 2.042(7)
W1 P2 2.4170(16)
W1 P1 2.4340(16)
C6 N4 1.336(8)
C6 C7 1.404(9)
C6 C8 1.487(8)
N3 N4 1.373(7)
N3 P2 1.687(5)
N3 Si1 1.758(5)
Si1 N1 1.756(5)
Si1 C11 1.832(7)
Si1 C12 1.838(7)
P2 C7 1.673(6)
P1 C2 1.683(7)
P1 N1 1.687(5)
C7 C10 1.516(9)
O4 C16 1.145(8)
C10 H10A 0.9800
C10 H10B 0.9800
C10 H10C 0.9800
N2 C1 1.317(8)
N2 N1 1.384(7)
C9 C8 1.513(10)
C9 H9A 0.9800
C9 H9B 0.9800
C9 H9C 0.9800
C8 H8A 0.9900
C8 H8B 0.9900
O3 C15 1.141(8)
C1 C2 1.431(9)
C1 C3 1.501(8)
O2 C14 1.113(8)
C2 C5 1.507(9)
C4 C3 1.509(10)
C4 H4A 0.9800
C4 H4B 0.9800
C4 H4C 0.9800
C3 H3A 0.9900
C3 H3B 0.9900
O1 C13 1.134(8)
C5 H5A 0.9800
C5 H5B 0.9800
C5 H5C 0.9800
C11 H11A 0.9800
C11 H11B 0.9800
C11 H11C 0.9800
C12 H12A 0.9800
C12 H12B 0.9800
C12 H12C 0.9800
